data_7135224
loop_
_publ_author_name
'Sheng, Daopeng'
'Zhai, Fuwan'
'Li, Baoyu'
'Guo, Chenglong'
'Hou, Minglei'
'Jin, Yusheng'
'Zhang, Yugang'
'Zhang, Mingxing'
'Shen, Nannan'
'Diwu, Juan'
'Li, Jie'
'Wang, Shuao'

_publ_section_title
;
 Correlation between coordination environments and sorption selectivity to
 <sup>99</sup>TcO<sub>4</sub><sup>-</sup> in two-dimensional metal-organic
 frameworks.
;
_journal_issue 82
_journal_name_full 'Chemical communications (Cambridge, England)'
_journal_page_first 16082
_journal_page_last 16085
_journal_paper_doi 10.1039/d5cc03326h
_journal_volume 61
_journal_year 2025
_chemical_formula_sum 'C64 H46 N14 Ni'
_chemical_formula_weight 1069.86
_space_group_crystal_system trigonal
_space_group_IT_number 148
_space_group_name_Hall '-R 3'
_space_group_name_H-M_alt 'R -3 :H'
_atom_sites_solution_hydrogens geom
_atom_sites_solution_primary direct
_audit_creation_method
;FinalCif V144 by Daniel Kratzert, Freiburg 2024, 
https://dkratzert.de/finalcif.html
;
_audit_update_record
;
2025-04-10 deposited with the CCDC.	2025-08-18 downloaded from the CCDC.
;
_cell_angle_alpha 90
_cell_angle_beta 90
_cell_angle_gamma 120
_cell_formula_units_Z 3
_cell_length_a 18.651(4)
_cell_length_b 18.651(4)
_cell_length_c 23.358(7)
_cell_measurement_reflns_used 1441
_cell_measurement_temperature 296(2)
_cell_measurement_theta_max 19.9215
_cell_measurement_theta_min 2.616
_cell_volume 7037(3)
_computing_cell_refinement 'SAINT V8.40B'
_computing_data_collection 'Bruker BIS V6.2.10/2018-10-03'
_computing_data_reduction 'SAINT V8.40B'
_computing_structure_refinement 'SHELXL-2019/1 (Sheldrick, 2019)'
_computing_structure_solution 'SHELXT 2018/2 (Sheldrick, 2018)'
_diffrn_ambient_environment N~2~
_diffrn_ambient_temperature 296(2)
_diffrn_detector CPAD
_diffrn_detector_area_resol_mean 7.41
_diffrn_detector_type 'Bruker PHOTON III'
_diffrn_measured_fraction_theta_full 0.996
_diffrn_measured_fraction_theta_max 0.995
_diffrn_measurement_device 'three-circle diffractometer'
_diffrn_measurement_device_type 'Bruker D8 VENTURE dual wavelength Mo/Cu'
_diffrn_measurement_method '\w and \f scans'
_diffrn_measurement_specimen_support 'MiTeGen micromount'
_diffrn_radiation_monochromator 'mirror optics'
_diffrn_radiation_probe x-ray
_diffrn_radiation_type MoK\a
_diffrn_radiation_wavelength 0.71073
_diffrn_reflns_av_R_equivalents 0.1509
_diffrn_reflns_av_unetI/netI 0.1141
_diffrn_reflns_Laue_measured_fraction_full 0.996
_diffrn_reflns_Laue_measured_fraction_max 0.995
_diffrn_reflns_limit_h_max 24
_diffrn_reflns_limit_h_min -24
_diffrn_reflns_limit_k_max 22
_diffrn_reflns_limit_k_min -24
_diffrn_reflns_limit_l_max 29
_diffrn_reflns_limit_l_min -30
_diffrn_reflns_number 17306
_diffrn_reflns_point_group_measured_fraction_full 0.996
_diffrn_reflns_point_group_measured_fraction_max 0.995
_diffrn_reflns_theta_full 25.242
_diffrn_reflns_theta_max 27.518
_diffrn_reflns_theta_min 2.616
_diffrn_source 'microfocus sealed X-ray tube'
_diffrn_source_current 1.4
_diffrn_source_type 'Incoatec I\ms'
_diffrn_source_voltage 50.0
_exptl_absorpt_coefficient_mu 0.239
_exptl_absorpt_correction_T_max 0.7456
_exptl_absorpt_correction_T_min 0.4976
_exptl_absorpt_correction_type multi-scan
_exptl_absorpt_process_details
;SADABS-2016/2 - Bruker AXS area detector scaling and absorption correction: 
Krause, L., Herbst-Irmer, R., Sheldrick G.M. & Stalke D., J. Appl. Cryst. 48 
(2015) 3-10
;
_exptl_crystal_colour grey
_exptl_crystal_density_diffrn 0.757
_exptl_crystal_description block
_exptl_crystal_F_000 1668
_exptl_crystal_size_max 0.300
_exptl_crystal_size_mid 0.200
_exptl_crystal_size_min 0.100
_refine_diff_density_max 1.099
_refine_diff_density_min -0.356
_refine_diff_density_rms 0.080
_refine_ls_extinction_method none
_refine_ls_goodness_of_fit_ref 1.091
_refine_ls_hydrogen_treatment constr
_refine_ls_matrix_type full
_refine_ls_number_parameters 120
_refine_ls_number_reflns 3598
_refine_ls_number_restraints 1
_refine_ls_restrained_S_all 1.092
_refine_ls_R_factor_all 0.2255
_refine_ls_R_factor_gt 0.1344
_refine_ls_shift/su_max 0.000
_refine_ls_shift/su_mean 0.000
_refine_ls_structure_factor_coef Fsqd
_refine_ls_weighting_details 'w=1/[\s^2^(Fo^2^)+(0.2000P)^2^] where P=(Fo^2^+2Fc^2^)/3'
_refine_ls_weighting_scheme calc
_refine_ls_wR_factor_gt 0.3416
_refine_ls_wR_factor_ref 0.3921
_reflns_Friedel_coverage 0.000
_reflns_number_gt 1606
_reflns_number_total 3598
_reflns_threshold_expression 'I > 2\s(I)'
_cod_data_source_file d5cc03326h2.cif
_cod_data_source_block mo_20230925j2_sq
_cod_database_code 7135224
_shelx_shelxl_version_number 2019/1
_shelx_space_group_comment
;
The symmetry employed for this shelxl refinement is uniquely defined
by the following loop, which should always be used as a source of
symmetry information in preference to the above space-group names.
They are only intended as comments.
;
_shelx_estimated_absorpt_t_min 0.932
_shelx_estimated_absorpt_t_max 0.976
_diffrn_measurement_ambient_temperature_device_make 'Oxford Cryostream 1000'

loop_
_space_group_symop_operation_xyz
'x, y, z'
'-y, x-y, z'
'-x+y, -x, z'
'x+2/3, y+1/3, z+1/3'
'-y+2/3, x-y+1/3, z+1/3'
'-x+y+2/3, -x+1/3, z+1/3'
'x+1/3, y+2/3, z+2/3'
'-y+1/3, x-y+2/3, z+2/3'
'-x+y+1/3, -x+2/3, z+2/3'
'-x, -y, -z'
'y, -x+y, -z'
'x-y, x, -z'
'-x+2/3, -y+1/3, -z+1/3'
'y+2/3, -x+y+1/3, -z+1/3'
'x-y+2/3, x+1/3, -z+1/3'
'-x+1/3, -y+2/3, -z+2/3'
'y+1/3, -x+y+2/3, -z+2/3'
'x-y+1/3, x+2/3, -z+2/3'

loop_
_atom_site_label
_atom_site_type_symbol
_atom_site_fract_x
_atom_site_fract_y
_atom_site_fract_z
_atom_site_U_iso_or_equiv
_atom_site_adp_type
_atom_site_occupancy
_atom_site_site_symmetry_order
_atom_site_calc_flag
_atom_site_refinement_flags_posn
_atom_site_refinement_flags_adp
_atom_site_refinement_flags_occupancy
_atom_site_disorder_assembly
_atom_site_disorder_group
Ni1 Ni 0.666667 0.333333 0.333333 0.0703(7) Uani 1 6 d S T P . .
N1 N 0.6897(3) 0.4357(3) 0.2808(2) 0.0849(15) Uani 1 1 d . U . . .
N2 N 0.7436(3) 0.5654(3) 0.2508(2) 0.0859(15) Uani 1 1 d . . . . .
C1 C 0.7481(4) 0.5147(4) 0.2899(3) 0.0808(17) Uani 1 1 d . . . . .
H7 H 0.786780 0.532252 0.319383 0.097 Uiso 1 1 calc R U . . .
C2 C 0.6786(5) 0.5167(5) 0.2155(4) 0.114(3) Uani 1 1 d . . . . .
H2 H 0.659725 0.534485 0.184811 0.137 Uiso 1 1 calc R U . . .
C3 C 0.6471(5) 0.4376(4) 0.2338(3) 0.099(2) Uani 1 1 d . U . . .
H1 H 0.602940 0.391507 0.216859 0.119 Uiso 1 1 calc R U . . .
C4 C 0.7961(4) 0.6536(4) 0.2484(3) 0.0872(19) Uani 1 1 d . . . . .
C5 C 0.7678(4) 0.7011(4) 0.2254(3) 0.106(2) Uani 1 1 d . . . . .
H6 H 0.714890 0.676727 0.209724 0.127 Uiso 1 1 calc R U . . .
C6 C 0.8187(4) 0.7878(4) 0.2252(4) 0.110(2) Uani 1 1 d . . . . .
H5 H 0.798901 0.820531 0.209685 0.132 Uiso 1 1 calc R U . . .
C7 C 0.8975(4) 0.8248(4) 0.2476(3) 0.0892(19) Uani 1 1 d . . . . .
C8 C 0.9510(4) 0.9162(3) 0.2459(3) 0.0787(17) Uani 1 1 d . . . . .
C9 C 0.9251(4) 0.7744(4) 0.2694(4) 0.117(3) Uani 1 1 d . . . . .
H4 H 0.978513 0.797985 0.284096 0.140 Uiso 1 1 calc R U . . .
C10 C 0.8751(4) 0.6895(4) 0.2697(4) 0.117(3) Uani 1 1 d . . . . .
H3 H 0.895056 0.656445 0.284348 0.140 Uiso 1 1 calc R U . . .
C11 C 0.9156(3) 0.9650(3) 0.2461(3) 0.0820(17) Uani 0.6667 1 d . . P . .
N3 N 0.9156(3) 0.9650(3) 0.2461(3) 0.0820(17) Uani 0.3333 1 d . . P . .
H11 H 0.862608 0.942982 0.246293 0.098 Uiso 0.6667 1 calc R U P . .

loop_
_atom_site_aniso_label
_atom_site_aniso_U_11
_atom_site_aniso_U_22
_atom_site_aniso_U_33
_atom_site_aniso_U_23
_atom_site_aniso_U_13
_atom_site_aniso_U_12
Ni1 0.0434(7) 0.0434(7) 0.1240(16) 0.000 0.000 0.0217(4)
N1 0.076(3) 0.055(3) 0.126(4) -0.008(3) 0.007(3) 0.035(3)
N2 0.077(3) 0.064(3) 0.121(4) 0.003(3) 0.003(3) 0.038(3)
C1 0.065(4) 0.056(3) 0.113(5) 0.005(3) -0.004(3) 0.025(3)
C2 0.114(6) 0.073(5) 0.141(6) 0.005(4) -0.027(5) 0.036(5)
C3 0.108(5) 0.069(4) 0.114(5) -0.010(4) -0.028(4) 0.039(4)
C4 0.069(4) 0.060(4) 0.135(6) 0.019(3) 0.010(4) 0.034(3)
C5 0.075(4) 0.065(4) 0.167(7) 0.018(4) -0.017(4) 0.026(4)
C6 0.077(5) 0.076(5) 0.182(7) 0.017(5) -0.015(5) 0.041(4)
C7 0.066(4) 0.059(4) 0.138(6) 0.010(3) 0.004(4) 0.028(3)
C8 0.067(4) 0.056(3) 0.114(5) 0.006(3) 0.006(3) 0.031(3)
C9 0.061(4) 0.067(4) 0.226(9) 0.012(5) -0.010(5) 0.035(3)
C10 0.073(5) 0.063(4) 0.217(8) 0.037(5) 0.007(5) 0.036(4)
C11 0.054(3) 0.057(3) 0.131(5) 0.007(3) 0.007(3) 0.025(3)
N3 0.054(3) 0.057(3) 0.131(5) 0.007(3) 0.007(3) 0.025(3)

loop_
_atom_type_symbol
_atom_type_description
_atom_type_scat_dispersion_real
_atom_type_scat_dispersion_imag
_atom_type_scat_source
C C 0.0033 0.0016 'International Tables Vol C Tables 4.2.6.8 and 6.1.1.4'
H H 0.0000 0.0000 'International Tables Vol C Tables 4.2.6.8 and 6.1.1.4'
N N 0.0061 0.0033 'International Tables Vol C Tables 4.2.6.8 and 6.1.1.4'
Ni Ni 0.3393 1.1124 'International Tables Vol C Tables 4.2.6.8 and 6.1.1.4'

loop_
_geom_angle_atom_site_label_1
_geom_angle_atom_site_label_2
_geom_angle_atom_site_label_3
_geom_angle
_geom_angle_site_symmetry_1
_geom_angle_site_symmetry_3
_geom_angle_publ_flag
N1 Ni1 N1 180.0(3) 18_545 3_665 ?
N1 Ni1 N1 90.0(2) 18_545 17 ?
N1 Ni1 N1 90.0(2) 3_665 17 ?
N1 Ni1 N1 90.0(2) 18_545 . ?
N1 Ni1 N1 90.0(2) 3_665 . ?
N1 Ni1 N1 90.0(2) 17 . ?
N1 Ni1 N1 90.0(2) 18_545 2_655 ?
N1 Ni1 N1 90.0(2) 3_665 2_655 ?
N1 Ni1 N1 180.0 17 2_655 ?
N1 Ni1 N1 90.0(2) . 2_655 ?
N1 Ni1 N1 90.0(2) 18_545 16_655 ?
N1 Ni1 N1 90.0(2) 3_665 16_655 ?
N1 Ni1 N1 90.0(2) 17 16_655 ?
N1 Ni1 N1 180.0 . 16_655 ?
N1 Ni1 N1 90.0(2) 2_655 16_655 ?
C1 N1 C3 105.2(5) . . ?
C1 N1 Ni1 125.7(5) . . ?
C3 N1 Ni1 129.0(4) . . ?
C1 N2 C2 106.8(6) . . ?
C1 N2 C4 125.8(6) . . ?
C2 N2 C4 127.4(6) . . ?
N1 C1 N2 111.2(6) . . ?
N1 C1 H7 124.4 . . ?
N2 C1 H7 124.4 . . ?
C3 C2 N2 106.9(7) . . ?
C3 C2 H2 126.5 . . ?
N2 C2 H2 126.5 . . ?
C2 C3 N1 109.9(6) . . ?
C2 C3 H1 125.1 . . ?
N1 C3 H1 125.1 . . ?
C5 C4 C10 120.1(6) . . ?
C5 C4 N2 120.1(6) . . ?
C10 C4 N2 119.8(5) . . ?
C4 C5 C6 119.7(7) . . ?
C4 C5 H6 120.2 . . ?
C6 C5 H6 120.2 . . ?
C7 C6 C5 120.8(6) . . ?
C7 C6 H5 119.6 . . ?
C5 C6 H5 119.6 . . ?
C9 C7 C6 118.0(6) . . ?
C9 C7 C8 121.8(6) . . ?
C6 C7 C8 120.1(6) . . ?
C11 C8 N3 120.7(6) 2_765 . ?
C11 C8 C7 119.7(5) 2_765 . ?
N3 C8 C7 119.6(5) . . ?
C7 C9 C10 121.1(7) . . ?
C7 C9 H4 119.4 . . ?
C10 C9 H4 119.4 . . ?
C4 C10 C9 120.3(6) . . ?
C4 C10 H3 119.9 . . ?
C9 C10 H3 119.9 . . ?
C8 N3 C8 119.3(6) 3_675 . ?
C8 N3 H11 120.3 3_675 . ?
C8 N3 H11 120.3 . . ?

loop_
_geom_bond_atom_site_label_1
_geom_bond_atom_site_label_2
_geom_bond_distance
_geom_bond_site_symmetry_2
_geom_bond_publ_flag
Ni1 N1 2.125(5) 18_545 ?
Ni1 N1 2.125(5) 3_665 ?
Ni1 N1 2.125(5) 17 ?
Ni1 N1 2.125(5) . ?
Ni1 N1 2.125(5) 2_655 ?
Ni1 N1 2.125(5) 16_655 ?
N1 C1 1.341(7) . ?
N1 C3 1.367(8) . ?
N2 C1 1.347(8) . ?
N2 C2 1.368(9) . ?
N2 C4 1.435(8) . ?
C1 H7 0.9300 . ?
C2 C3 1.355(10) . ?
C2 H2 0.9300 . ?
C3 H1 0.9300 . ?
C4 C5 1.350(8) . ?
C4 C10 1.372(9) . ?
C5 C6 1.407(9) . ?
C5 H6 0.9300 . ?
C6 C7 1.376(9) . ?
C6 H5 0.9300 . ?
C7 C9 1.377(9) . ?
C7 C8 1.484(8) . ?
C8 C11 1.364(7) 2_765 ?
C8 N3 1.366(7) . ?
C9 C10 1.378(9) . ?
C9 H4 0.9300 . ?
C10 H3 0.9300 . ?
N3 H11 0.8600 . ?

loop_
_geom_torsion_atom_site_label_1
_geom_torsion_atom_site_label_2
_geom_torsion_atom_site_label_3
_geom_torsion_atom_site_label_4
_geom_torsion
_geom_torsion_site_symmetry_1
_geom_torsion_site_symmetry_2
_geom_torsion_site_symmetry_3
_geom_torsion_site_symmetry_4
_geom_torsion_publ_flag
C3 N1 C1 N2 0.0(7) . . . . ?
Ni1 N1 C1 N2 -176.3(4) . . . . ?
C2 N2 C1 N1 0.8(7) . . . . ?
C4 N2 C1 N1 179.3(5) . . . . ?
C1 N2 C2 C3 -1.3(9) . . . . ?
C4 N2 C2 C3 -179.8(6) . . . . ?
N2 C2 C3 N1 1.4(9) . . . . ?
C1 N1 C3 C2 -0.9(8) . . . . ?
Ni1 N1 C3 C2 175.3(5) . . . . ?
C1 N2 C4 C5 -152.1(7) . . . . ?
C2 N2 C4 C5 26.1(11) . . . . ?
C1 N2 C4 C10 27.9(10) . . . . ?
C2 N2 C4 C10 -154.0(8) . . . . ?
C10 C4 C5 C6 -2.3(12) . . . . ?
N2 C4 C5 C6 177.7(7) . . . . ?
C4 C5 C6 C7 0.7(12) . . . . ?
C5 C6 C7 C9 1.0(12) . . . . ?
C5 C6 C7 C8 178.6(7) . . . . ?
C9 C7 C8 C11 23.6(11) . . . 2_765 ?
C6 C7 C8 C11 -154.0(7) . . . 2_765 ?
C9 C7 C8 N3 -154.2(7) . . . . ?
C6 C7 C8 N3 28.2(10) . . . . ?
C6 C7 C9 C10 -1.2(13) . . . . ?
C8 C7 C9 C10 -178.8(7) . . . . ?
C5 C4 C10 C9 2.1(13) . . . . ?
N2 C4 C10 C9 -177.8(7) . . . . ?
C7 C9 C10 C4 -0.4(14) . . . . ?
C11 C8 N3 C8 0.6(13) 2_765 . . 3_675 ?
C7 C8 N3 C8 178.4(4) . . . 3_675 ?
